data_7046708
loop_
_publ_author_name
'Garc\'ia-L\'opez, V\'ictor'
'Waerenborgh, Jo\~ao C'
'Vieira, Bruno J. C.'
'Clemente-Le\'on, Miguel'
'Coronado, Eugenio'

_publ_section_title
;
 Iron(ii) complexes of tris(2-pyridylmethyl)amine (TPMA) and neutral
 bidentate ligands showing thermal- and photo-induced spin crossover.
;
_journal_issue 27
_journal_name_full 'Dalton transactions (Cambridge, England : 2003)'
_journal_page_first 9156
_journal_page_last 9163
_journal_paper_doi 10.1039/c8dt01425f
_journal_volume 47
_journal_year 2018
_chemical_formula_sum 'C24 H26 Cl2 Fe N6 O8'
_chemical_formula_weight 653.26
_space_group_crystal_system tetragonal
_space_group_IT_number 78
_space_group_name_Hall 'P 4cw'
_space_group_name_H-M_alt 'P 43'
_symmetry_space_group_name_Hall 'P 4cw'
_symmetry_space_group_name_H-M 'P 43'
_atom_sites_solution_hydrogens geom
_audit_creation_method SHELXL-2013
_audit_update_record
;
2018-05-07 deposited with the CCDC.
2018-06-18 downloaded from the CCDC.
;
_cell_angle_alpha 90
_cell_angle_beta 90
_cell_angle_gamma 90
_cell_formula_units_Z 4
_cell_length_a 9.36020(10)
_cell_length_b 9.36020(10)
_cell_length_c 32.5285(5)
_cell_measurement_reflns_used 6631
_cell_measurement_temperature 220(2)
_cell_measurement_theta_max 25.2610
_cell_measurement_theta_min 3.8020
_cell_volume 2849.93(6)
_computing_data_collection
;
CrysAlisPro, Agilent Technologies,
Version 1.171.36.24 (release 03-12-2012 CrysAlis171 .NET)
(compiled Dec  3 2012,18:21:49)
;
_computing_data_reduction
;
CrysAlisPro, Agilent Technologies,
Version 1.171.36.24 (release 03-12-2012 CrysAlis171 .NET)
(compiled Dec  3 2012,18:21:49)
;
_computing_molecular_graphics 'WinGX (Farrugia, 2012)'
_computing_publication_material 'WinGX (Farrugia, 2012)'
_computing_structure_refinement 'WinGX (Farrugia, 2012)'
_computing_structure_solution 'SIR97 (A. Altomare et al, 1999)'
_diffrn_ambient_temperature 220(2)
_diffrn_measured_fraction_theta_full 0.997
_diffrn_measured_fraction_theta_max 0.938
_diffrn_measurement_device_type 'SuperNova, Single source at offset, Sapphire3'
_diffrn_measurement_method '\w scans'
_diffrn_radiation_type MoK\a
_diffrn_radiation_wavelength 0.71073
_diffrn_reflns_av_R_equivalents 0.0346
_diffrn_reflns_av_unetI/netI 0.0503
_diffrn_reflns_Laue_measured_fraction_full 0.997
_diffrn_reflns_Laue_measured_fraction_max 0.938
_diffrn_reflns_limit_h_max 11
_diffrn_reflns_limit_h_min -7
_diffrn_reflns_limit_k_max 11
_diffrn_reflns_limit_k_min -11
_diffrn_reflns_limit_l_max 41
_diffrn_reflns_limit_l_min -42
_diffrn_reflns_number 16450
_diffrn_reflns_point_group_measured_fraction_full 0.997
_diffrn_reflns_point_group_measured_fraction_max 0.903
_diffrn_reflns_theta_full 25.242
_diffrn_reflns_theta_max 27.477
_diffrn_reflns_theta_min 3.319
_diffrn_source 'micro-focus sealed X-ray tube'
_exptl_absorpt_coefficient_mu 0.774
_exptl_absorpt_correction_T_max 1.00000
_exptl_absorpt_correction_T_min 0.84653
_exptl_absorpt_correction_type multi-scan
_exptl_absorpt_process_details
;
CrysAlisPro, Agilent Technologies,
Version 1.171.36.24 (release 03-12-2012 CrysAlis171 .NET)
(compiled Dec  3 2012,18:21:49)
Empirical absorption correction using spherical harmonics,
 implemented in SCALE3 ABSPACK scaling algorithm.
;
_exptl_crystal_colour red
_exptl_crystal_density_diffrn 1.523
_exptl_crystal_description block
_exptl_crystal_F_000 1344
_exptl_crystal_size_max 0.450
_exptl_crystal_size_mid 0.140
_exptl_crystal_size_min 0.110
_refine_diff_density_max 0.386
_refine_diff_density_min -0.238
_refine_diff_density_rms 0.051
_refine_ls_abs_structure_details
;
 Flack x determined using 1977 quotients [(I+)-(I-)]/[(I+)+(I-)]
 (Parsons and Flack (2004), Acta Cryst. A60, s61).
;
_refine_ls_abs_structure_Flack -0.015(8)
_refine_ls_extinction_method none
_refine_ls_goodness_of_fit_ref 1.008
_refine_ls_hydrogen_treatment constr
_refine_ls_matrix_type full
_refine_ls_number_parameters 370
_refine_ls_number_reflns 5882
_refine_ls_number_restraints 1
_refine_ls_restrained_S_all 1.008
_refine_ls_R_factor_all 0.0593
_refine_ls_R_factor_gt 0.0441
_refine_ls_shift/su_max 0.000
_refine_ls_shift/su_mean 0.000
_refine_ls_structure_factor_coef Fsqd
_refine_ls_weighting_details 'w=1/[\s^2^(Fo^2^)+(0.0383P)^2^+1.3214P] where P=(Fo^2^+2Fc^2^)/3'
_refine_ls_weighting_scheme calc
_refine_ls_wR_factor_gt 0.0873
_refine_ls_wR_factor_ref 0.0973
_reflns_Friedel_coverage 0.891
_reflns_Friedel_fraction_full 0.996
_reflns_Friedel_fraction_max 0.866
_reflns_number_gt 4907
_reflns_number_total 5882
_reflns_threshold_expression 'I > 2\s(I)'
_cod_data_source_file c8dt01425f2.cif
_cod_data_source_block shelx
_cod_depositor_comments 'Adding full bibliography for 7046707--7046711.cif.'
_cod_original_cell_volume 2849.93(8)
_cod_database_code 7046708
_shelx_space_group_comment
;
The symmetry employed for this shelxl refinement is uniquely defined
by the following loop, which should always be used as a source of
symmetry information in preference to the above space-group names.
They are only intended as comments.
;
_shelx_estimated_absorpt_t_min 0.722
_shelx_estimated_absorpt_t_max 0.920
_shelxl_version_number 2013-4

loop_
_space_group_symop_operation_xyz
'x, y, z'
'-x, -y, z+1/2'
'-y, x, z+3/4'
'y, -x, z+1/4'

loop_
_atom_site_label
_atom_site_type_symbol
_atom_site_fract_x
_atom_site_fract_y
_atom_site_fract_z
_atom_site_U_iso_or_equiv
_atom_site_adp_type
_atom_site_occupancy
_atom_site_site_symmetry_order
_atom_site_calc_flag
_atom_site_refinement_flags_posn
_atom_site_refinement_flags_adp
C1 C 0.1404(7) 0.0708(7) 0.9598(2) 0.0561(17) Uani 1 1 d . .
H1 H 0.1492 -0.0241 0.9506 0.067 Uiso 1 1 calc R U
C2 C 0.0144(9) 0.1116(9) 0.9780(2) 0.077(2) Uani 1 1 d . .
H2 H -0.0613 0.0467 0.9813 0.092 Uiso 1 1 calc R U
C3 C 0.0031(11) 0.2501(10) 0.9910(3) 0.099(3) Uani 1 1 d . .
H3 H -0.0816 0.2816 1.0036 0.119 Uiso 1 1 calc R U
C4 C 0.1148(9) 0.3430(8) 0.9858(3) 0.078(2) Uani 1 1 d . .
H4 H 0.1074 0.4380 0.9949 0.093 Uiso 1 1 calc R U
C5 C 0.2385(7) 0.2952(6) 0.96692(18) 0.0486(15) Uani 1 1 d . .
C6 C 0.3667(7) 0.3881(6) 0.96113(17) 0.0492(15) Uani 1 1 d . .
H6A H 0.3361 0.4872 0.9571 0.059 Uiso 1 1 calc R U
H6B H 0.4263 0.3843 0.9859 0.059 Uiso 1 1 calc R U
C7 C 0.3907(9) 0.4022(7) 0.88715(19) 0.065(2) Uani 1 1 d . .
H7A H 0.4631 0.4641 0.8746 0.078 Uiso 1 1 calc R U
H7B H 0.3098 0.4631 0.8948 0.078 Uiso 1 1 calc R U
C8 C 0.3405(5) 0.2991(5) 0.85528(15) 0.0332(11) Uani 1 1 d . .
C9 C 0.2864(6) 0.3510(7) 0.81849(17) 0.0476(14) Uani 1 1 d . .
H9 H 0.2783 0.4498 0.8140 0.057 Uiso 1 1 calc R U
C10 C 0.2452(8) 0.2556(7) 0.78894(19) 0.0619(18) Uani 1 1 d . .
H10 H 0.2098 0.2886 0.7636 0.074 Uiso 1 1 calc R U
C11 C 0.2557(8) 0.1110(7) 0.7963(2) 0.0635(19) Uani 1 1 d . .
H11 H 0.2284 0.0438 0.7763 0.076 Uiso 1 1 calc R U
C12 C 0.3073(7) 0.0688(6) 0.83380(18) 0.0471(14) Uani 1 1 d . .
H12 H 0.3124 -0.0296 0.8394 0.057 Uiso 1 1 calc R U
C13 C 0.6040(7) 0.3815(7) 0.9294(2) 0.0641(19) Uani 1 1 d . .
H13A H 0.6156 0.4828 0.9225 0.077 Uiso 1 1 calc R U
H13B H 0.6337 0.3686 0.9581 0.077 Uiso 1 1 calc R U
C14 C 0.6970(7) 0.2945(7) 0.9024(2) 0.0557(16) Uani 1 1 d . .
C15 C 0.8223(9) 0.3485(9) 0.8870(4) 0.100(3) Uani 1 1 d . .
H15 H 0.8485 0.4437 0.8924 0.120 Uiso 1 1 calc R U
C16 C 0.9089(9) 0.2624(11) 0.8638(4) 0.107(3) Uani 1 1 d . .
H16 H 0.9941 0.2985 0.8526 0.129 Uiso 1 1 calc R U
C17 C 0.8701(8) 0.1238(10) 0.8572(3) 0.088(3) Uani 1 1 d . .
H17 H 0.9295 0.0620 0.8421 0.105 Uiso 1 1 calc R U
C18 C 0.7430(7) 0.0765(7) 0.8729(2) 0.0616(18) Uani 1 1 d . .
H18 H 0.7150 -0.0182 0.8676 0.074 Uiso 1 1 calc R U
C19 C 0.5712(7) 0.0943(6) 1.01267(16) 0.0483(15) Uani 1 1 d . .
H19 H 0.5330 0.1868 1.0153 0.058 Uiso 1 1 calc R U
C20 C 0.6498(7) 0.0392(6) 1.04478(17) 0.0517(16) Uani 1 1 d . .
H20 H 0.6656 0.0932 1.0687 0.062 Uiso 1 1 calc R U
C21 C 0.7040(7) -0.0947(6) 1.04114(18) 0.0491(15) Uani 1 1 d . .
H21 H 0.7574 -0.1350 1.0627 0.059 Uiso 1 1 calc R U
C22 C 0.6803(6) -0.1704(6) 1.00595(17) 0.0445(14) Uani 1 1 d . .
H22 H 0.7183 -0.2627 1.0029 0.053 Uiso 1 1 calc R U
C23 C 0.6006(6) -0.1106(5) 0.97521(15) 0.0359(12) Uani 1 1 d . .
C24 C 0.5707(7) -0.1907(6) 0.93593(18) 0.0518(16) Uani 1 1 d . .
H24A H 0.6584 -0.1948 0.9195 0.062 Uiso 1 1 calc R U
H24B H 0.5431 -0.2889 0.9427 0.062 Uiso 1 1 calc R U
N1 N 0.2506(5) 0.1589(5) 0.95446(13) 0.0412(11) Uani 1 1 d . .
N2 N 0.4518(5) 0.3413(4) 0.92517(13) 0.0379(10) Uani 1 1 d . .
N3 N 0.3508(5) 0.1599(4) 0.86286(12) 0.0350(10) Uani 1 1 d . .
N4 N 0.6569(5) 0.1602(5) 0.89541(14) 0.0427(11) Uani 1 1 d . .
N5 N 0.5469(5) 0.0221(4) 0.97796(13) 0.0376(10) Uani 1 1 d . .
N6 N 0.4578(5) -0.1249(5) 0.91150(14) 0.0435(11) Uani 1 1 d . .
H6C H 0.3659 -0.1683 0.9188 0.052 Uiso 1 1 calc R U
H6D H 0.4755 -0.1436 0.8823 0.052 Uiso 1 1 calc R U
O1 O 0.0845(8) -0.1757(5) 0.88696(15) 0.0940(19) Uani 1 1 d . .
O2 O -0.0526(7) -0.2862(10) 0.9369(2) 0.137(3) Uani 1 1 d . .
O3 O 0.0755(6) -0.4237(5) 0.89105(16) 0.0763(15) Uani 1 1 d . .
O4 O 0.1915(6) -0.2909(5) 0.94119(14) 0.0702(14) Uani 1 1 d . .
O5 O 0.4091(4) -0.2987(4) 0.83138(12) 0.0478(10) Uani 1 1 d . .
O6 O 0.5885(7) -0.4544(6) 0.8097(3) 0.130(3) Uani 1 1 d . .
O7 O 0.6461(6) -0.2280(8) 0.8321(2) 0.120(3) Uani 1 1 d . .
O8 O 0.5360(7) -0.2644(10) 0.77058(17) 0.132(3) Uani 1 1 d . .
Cl1 Cl 0.07023(17) -0.29472(16) 0.91413(4) 0.0502(4) Uani 1 1 d . .
Cl2 Cl 0.54563(15) -0.31000(16) 0.81148(4) 0.0461(4) Uani 1 1 d . .
Fe Fe 0.44647(8) 0.10357(7) 0.92152(2) 0.03248(18) Uani 1 1 d . .

loop_
_atom_site_aniso_label
_atom_site_aniso_U_11
_atom_site_aniso_U_22
_atom_site_aniso_U_33
_atom_site_aniso_U_23
_atom_site_aniso_U_13
_atom_site_aniso_U_12
C1 0.059(4) 0.051(4) 0.059(4) 0.002(3) 0.014(3) -0.001(3)
C2 0.066(5) 0.076(6) 0.087(5) 0.003(4) 0.030(4) -0.004(4)
C3 0.095(7) 0.080(6) 0.121(7) 0.003(6) 0.058(6) 0.025(5)
C4 0.088(6) 0.047(4) 0.098(6) -0.008(4) 0.035(5) 0.023(4)
C5 0.069(4) 0.035(3) 0.042(3) 0.000(3) 0.001(3) 0.013(3)
C6 0.077(5) 0.030(3) 0.041(3) -0.009(2) -0.007(3) 0.010(3)
C7 0.119(7) 0.030(3) 0.048(4) -0.002(3) -0.024(4) 0.006(3)
C8 0.036(3) 0.030(3) 0.034(3) 0.000(2) 0.001(2) 0.002(2)
C9 0.052(4) 0.042(3) 0.049(3) 0.011(3) -0.007(3) -0.001(3)
C10 0.085(5) 0.061(5) 0.040(3) 0.006(3) -0.023(3) -0.010(4)
C11 0.090(5) 0.051(4) 0.050(4) -0.007(3) -0.027(4) -0.005(4)
C12 0.057(4) 0.038(3) 0.046(3) -0.003(3) -0.010(3) -0.007(3)
C13 0.067(5) 0.042(4) 0.084(5) -0.012(4) -0.003(4) -0.017(3)
C14 0.054(4) 0.040(4) 0.073(4) 0.002(3) -0.005(3) -0.012(3)
C15 0.062(5) 0.067(5) 0.172(10) -0.004(6) 0.017(6) -0.033(4)
C16 0.063(6) 0.088(7) 0.171(10) 0.005(7) 0.044(6) -0.024(5)
C17 0.055(5) 0.086(6) 0.122(7) -0.003(5) 0.030(5) 0.002(4)
C18 0.053(4) 0.051(4) 0.080(5) -0.007(4) 0.012(4) -0.002(3)
C19 0.081(5) 0.029(3) 0.035(3) -0.006(2) -0.011(3) 0.007(3)
C20 0.077(4) 0.043(4) 0.035(3) -0.002(3) -0.011(3) -0.004(3)
C21 0.057(4) 0.047(4) 0.044(3) 0.011(3) -0.008(3) 0.004(3)
C22 0.051(4) 0.035(3) 0.048(3) 0.007(3) 0.002(3) 0.009(3)
C23 0.045(3) 0.025(3) 0.037(3) 0.000(2) 0.004(2) -0.001(2)
C24 0.076(5) 0.030(3) 0.050(3) -0.005(3) -0.008(3) 0.018(3)
N1 0.052(3) 0.032(3) 0.040(2) -0.003(2) 0.001(2) 0.005(2)
N2 0.053(3) 0.025(2) 0.036(2) -0.0027(19) -0.009(2) -0.0009(18)
N3 0.040(3) 0.032(2) 0.033(2) 0.0012(19) -0.0018(19) -0.0017(19)
N4 0.042(3) 0.038(3) 0.048(3) -0.003(2) 0.003(2) -0.005(2)
N5 0.053(3) 0.024(2) 0.035(2) -0.0042(18) -0.005(2) 0.0050(19)
N6 0.058(3) 0.031(2) 0.041(3) -0.005(2) -0.001(2) -0.002(2)
O1 0.175(6) 0.052(3) 0.055(3) 0.010(2) -0.019(3) 0.008(3)
O2 0.066(4) 0.217(9) 0.129(6) -0.011(6) 0.043(4) 0.011(5)
O3 0.096(4) 0.051(3) 0.082(3) -0.018(3) -0.008(3) -0.017(3)
O4 0.084(4) 0.055(3) 0.072(3) -0.003(2) -0.032(3) -0.007(2)
O5 0.042(2) 0.053(3) 0.048(2) -0.0086(19) 0.0116(18) 0.0005(19)
O6 0.116(5) 0.060(4) 0.213(8) -0.012(4) 0.105(5) 0.005(3)
O7 0.060(4) 0.171(6) 0.131(5) -0.098(5) 0.018(3) -0.042(4)
O8 0.105(5) 0.235(9) 0.056(3) 0.019(4) 0.026(3) -0.026(5)
Cl1 0.0540(9) 0.0474(9) 0.0491(8) -0.0008(7) -0.0010(7) 0.0010(7)
Cl2 0.0472(8) 0.0488(9) 0.0424(7) -0.0114(6) 0.0124(6) -0.0137(7)
Fe 0.0420(4) 0.0247(4) 0.0308(3) -0.0019(3) -0.0024(3) 0.0017(3)

loop_
_atom_type_symbol
_atom_type_description
_atom_type_scat_dispersion_real
_atom_type_scat_dispersion_imag
_atom_type_scat_source
C C 0.0033 0.0016 'International Tables Vol C Tables 4.2.6.8 and 6.1.1.4'
H H 0.0000 0.0000 'International Tables Vol C Tables 4.2.6.8 and 6.1.1.4'
N N 0.0061 0.0033 'International Tables Vol C Tables 4.2.6.8 and 6.1.1.4'
O O 0.0106 0.0060 'International Tables Vol C Tables 4.2.6.8 and 6.1.1.4'
Cl Cl 0.1484 0.1585 'International Tables Vol C Tables 4.2.6.8 and 6.1.1.4'
Fe Fe 0.3463 0.8444 'International Tables Vol C Tables 4.2.6.8 and 6.1.1.4'

loop_
_geom_angle_atom_site_label_1
_geom_angle_atom_site_label_2
_geom_angle_atom_site_label_3
_geom_angle
N1 C1 C2 123.2(7)
C3 C2 C1 117.6(7)
C2 C3 C4 120.2(7)
C3 C4 C5 119.2(7)
N1 C5 C4 120.7(6)
N1 C5 C6 116.5(5)
C4 C5 C6 122.7(6)
N2 C6 C5 111.1(5)
N2 C7 C8 117.0(5)
N3 C8 C9 122.0(5)
N3 C8 C7 118.8(4)
C9 C8 C7 119.2(5)
C10 C9 C8 118.7(6)
C9 C10 C11 120.0(6)
C12 C11 C10 117.6(6)
N3 C12 C11 123.6(6)
C14 C13 N2 111.7(5)
N4 C14 C15 121.8(7)
N4 C14 C13 117.1(6)
C15 C14 C13 121.1(7)
C16 C15 C14 119.3(8)
C17 C16 C15 119.3(8)
C16 C17 C18 118.7(8)
N4 C18 C17 122.5(7)
N5 C19 C20 122.8(5)
C21 C20 C19 118.6(5)
C22 C21 C20 119.5(5)
C21 C22 C23 119.3(5)
N5 C23 C22 122.3(5)
N5 C23 C24 116.6(5)
C22 C23 C24 121.1(5)
N6 C24 C23 112.7(4)
C1 N1 C5 118.9(5)
C1 N1 Fe 124.5(4)
C5 N1 Fe 116.4(4)
C7 N2 C6 109.8(4)
C7 N2 C13 110.7(5)
C6 N2 C13 111.6(5)
C7 N2 Fe 109.4(3)
C6 N2 Fe 109.0(3)
C13 N2 Fe 106.3(3)
C8 N3 C12 118.2(5)
C8 N3 Fe 115.5(3)
C12 N3 Fe 126.3(4)
C14 N4 C18 118.3(6)
C14 N4 Fe 114.3(4)
C18 N4 Fe 127.3(4)
C19 N5 C23 117.4(5)
C19 N5 Fe 127.1(4)
C23 N5 Fe 115.2(3)
C24 N6 Fe 111.7(3)
O2 Cl1 O3 111.3(5)
O2 Cl1 O1 111.6(5)
O3 Cl1 O1 109.4(3)
O2 Cl1 O4 109.2(4)
O3 Cl1 O4 108.5(3)
O1 Cl1 O4 106.6(3)
O7 Cl2 O8 109.5(5)
O7 Cl2 O6 110.9(5)
O8 Cl2 O6 105.8(5)
O7 Cl2 O5 110.2(3)
O8 Cl2 O5 110.4(4)
O6 Cl2 O5 110.0(3)
N6 Fe N3 97.33(16)
N6 Fe N1 110.42(18)
N3 Fe N1 91.55(17)
N6 Fe N5 76.26(16)
N3 Fe N5 173.48(16)
N1 Fe N5 91.82(17)
N6 Fe N4 97.79(18)
N3 Fe N4 88.38(17)
N1 Fe N4 151.55(17)
N5 Fe N4 91.31(18)
N6 Fe N2 173.07(18)
N3 Fe N2 79.26(16)
N1 Fe N2 75.87(17)
N5 Fe N2 106.99(16)
N4 Fe N2 76.18(17)

loop_
_geom_bond_atom_site_label_1
_geom_bond_atom_site_label_2
_geom_bond_distance
C1 N1 1.333(8)
C1 C2 1.373(9)
C2 C3 1.368(11)
C3 C4 1.370(12)
C4 C5 1.385(9)
C5 N1 1.343(7)
C5 C6 1.494(9)
C6 N2 1.481(7)
C7 N2 1.477(7)
C7 C8 1.493(8)
C8 N3 1.329(6)
C8 C9 1.387(7)
C9 C10 1.367(8)
C10 C11 1.377(9)
C11 C12 1.371(8)
C12 N3 1.336(7)
C13 C14 1.481(9)
C13 N2 1.481(8)
C14 N4 1.332(7)
C14 C15 1.372(10)
C15 C16 1.370(12)
C16 C17 1.364(12)
C17 C18 1.368(10)
C18 N4 1.343(8)
C19 N5 1.336(7)
C19 C20 1.378(8)
C20 C21 1.357(9)
C21 C22 1.365(8)
C22 C23 1.368(7)
C23 N5 1.343(7)
C23 C24 1.508(7)
C24 N6 1.459(7)
N1 Fe 2.186(5)
N2 Fe 2.229(4)
N3 Fe 2.173(4)
N4 Fe 2.209(5)
N5 Fe 2.199(4)
N6 Fe 2.166(4)
O1 Cl1 1.428(5)
O2 Cl1 1.371(6)
O3 Cl1 1.422(5)
O4 Cl1 1.437(5)
O5 Cl2 1.436(4)
O6 Cl2 1.411(6)
O7 Cl2 1.386(5)
O8 Cl2 1.400(6)
